data_1524223
loop_
_publ_author_name
'Chul Sung Kim'
'In Bo Shim'

_publ_section_title
;
 Corstallographic and magnetic properties of Cu Rh2 Se4 - Fe Rh2 Se4
 Series
;
_journal_name_full 'Chinese Journal of Physics (Peking) (English Translation)'
_journal_page_first 15
_journal_page_last 27
_journal_volume 28
_journal_year 1990
_chemical_formula_sum 'Fe Rh2 Se2'
_chemical_name_systematic 'Fe Rh2 Se4'
_space_group_IT_number 5
_symmetry_space_group_name_Hall 'C 2y'
_symmetry_space_group_name_H-M 'C 1 2 1'
_cell_angle_alpha 90
_cell_angle_beta 117.71
_cell_angle_gamma 90
_cell_formula_units_Z 2
_cell_length_a 12.569
_cell_length_b 3.643
_cell_length_c 6.31
_cell_volume 255.791
_citation_journal_id_ASTM CHJPBS
_cod_data_source_file ChulSungKim_CHJPBS_1990_57.cif
_cod_data_source_block Fe1Rh2Se2
_cod_original_cell_volume 255.7913
_cod_original_formula_sum 'Fe1 Rh2 Se2'
_cod_database_code 1524223

loop_
_symmetry_equiv_pos_as_xyz
x,y,z
-x,y,-z
x+1/2,y+1/2,z
-x+1/2,y+1/2,-z

loop_
_atom_site_label
_atom_site_type_symbol
_atom_site_fract_x
_atom_site_fract_y
_atom_site_fract_z
_atom_site_occupancy
_atom_site_U_iso_or_equiv
Se1 Se 0.632 0.949 0.979 0.5 0.0
Rh1 Rh 0.741 0.965 0.718 0.5 0.0
Fe1 Fe 0.741 0.965 0.718 0.5 0.0
Se2 Se 0.114 0.992 0.463 0.5 0.0
Rh2 Rh 0 0.053 0 1 0.0
